data_2230166
loop_
_publ_author_name
'Cai, Xianfeng'
'Xu, Yingying'
'Nie, Wanli'
'Borzov, Maxim V.'

_publ_section_title
;
 {2-[(\h^5^-Cyclopentadienyl)diphenylmethyl]-1<i>H</i>-imidazolido-\k<i>N</i>}bis(<i>N</i>,<i>N</i>-diethylamido)titanium(IV)
;
_journal_coeditor_code WM2469
_journal_issue 5
_journal_name_full 'Acta Crystallographica Section E'
_journal_page_first m549
_journal_page_last m550
_journal_paper_doi 10.1107/S1600536811012396
_journal_volume 67
_journal_year 2011
_chemical_formula_iupac '[Ti (C4 H10 N)2 (C21 H16 N2)]'
_chemical_formula_moiety 'C29 H36 N4 Ti'
_chemical_formula_sum 'C29 H36 N4 Ti'
_chemical_formula_weight 488.52
_chemical_name_systematic
;
{2-[(\h^5^-Cyclopentadienyl)diphenylmethyl]-1<i>H</i>-imidazolido-
\k<i>N</i>}bis(<i>N</i>,<i>N</i>-diethylamido)titanium(IV)
;
_space_group_IT_number 4
_symmetry_cell_setting monoclinic
_symmetry_space_group_name_Hall 'P 2yb'
_symmetry_space_group_name_H-M 'P 1 21 1'
_atom_sites_solution_hydrogens geom
_atom_sites_solution_primary direct
_atom_sites_solution_secondary difmap
_audit_creation_method SHELXL-97
_cell_angle_alpha 90.00
_cell_angle_beta 110.6030(10)
_cell_angle_gamma 90.00
_cell_formula_units_Z 2
_cell_length_a 8.6495(6)
_cell_length_b 17.9486(12)
_cell_length_c 9.1130(6)
_cell_measurement_reflns_used 5258
_cell_measurement_temperature 296(2)
_cell_measurement_theta_max 28.24
_cell_measurement_theta_min 2.64
_cell_volume 1324.27(15)
_computing_cell_refinement 'SAINT (Bruker, 2007)'
_computing_data_collection 'APEX2 (Bruker, 2007)'
_computing_data_reduction 'SAINT (Bruker, 2007)'
_computing_molecular_graphics
;
OLEX2 (Dolomanov <i>et al.</i>, 2009)
;
_computing_publication_material
;
SHELXTL (Sheldrick, 2008) and OLEX2 (Dolomanov <i>et al.</i>,
2009)
;
_computing_structure_refinement 'SHELXL97 (Sheldrick, 2008)'
_computing_structure_solution 'SHELXS97 (Sheldrick, 2008)'
_diffrn_ambient_temperature 296(2)
_diffrn_detector_area_resol_mean 8.333
_diffrn_measured_fraction_theta_full 1.000
_diffrn_measured_fraction_theta_max 1.000
_diffrn_measurement_device_type 'Bruker SMART APEXII'
_diffrn_measurement_method '\f and \w'
_diffrn_radiation_monochromator graphite
_diffrn_radiation_source 'fine-focus sealed tube'
_diffrn_radiation_type MoK\a
_diffrn_radiation_wavelength 0.71073
_diffrn_reflns_av_R_equivalents 0.0224
_diffrn_reflns_av_sigmaI/netI 0.0505
_diffrn_reflns_limit_h_max 10
_diffrn_reflns_limit_h_min -8
_diffrn_reflns_limit_k_max 22
_diffrn_reflns_limit_k_min -22
_diffrn_reflns_limit_l_max 9
_diffrn_reflns_limit_l_min -11
_diffrn_reflns_number 7145
_diffrn_reflns_theta_full 26.00
_diffrn_reflns_theta_max 26.00
_diffrn_reflns_theta_min 2.27
_diffrn_standards_number 0
_exptl_absorpt_coefficient_mu 0.347
_exptl_absorpt_correction_T_max 0.9728
_exptl_absorpt_correction_T_min 0.8883
_exptl_absorpt_correction_type multi-scan
_exptl_absorpt_process_details '(SADABS; Sheldrick, 1996)'
_exptl_crystal_colour brown
_exptl_crystal_density_diffrn 1.225
_exptl_crystal_density_method 'not measured'
_exptl_crystal_description block
_exptl_crystal_F_000 520
_exptl_crystal_size_max 0.35
_exptl_crystal_size_mid 0.23
_exptl_crystal_size_min 0.08
_refine_diff_density_max 0.208
_refine_diff_density_min -0.208
_refine_ls_abs_structure_details 'Flack (1983), 2209 Friedel pairs'
_refine_ls_abs_structure_Flack 0.02(3)
_refine_ls_extinction_method none
_refine_ls_goodness_of_fit_ref 0.985
_refine_ls_hydrogen_treatment constr
_refine_ls_matrix_type full
_refine_ls_number_parameters 311
_refine_ls_number_reflns 4906
_refine_ls_number_restraints 1
_refine_ls_restrained_S_all 0.985
_refine_ls_R_factor_all 0.0560
_refine_ls_R_factor_gt 0.0399
_refine_ls_shift/su_max 0.000
_refine_ls_shift/su_mean 0.000
_refine_ls_structure_factor_coef Fsqd
_refine_ls_weighting_details 'calc w=1/[\s^2^(Fo^2^)+(0.0594P)^2^+0.0000P] where P=(Fo^2^+2Fc^2^)/3'
_refine_ls_weighting_scheme calc
_refine_ls_wR_factor_gt 0.0956
_refine_ls_wR_factor_ref 0.1018
_reflns_number_gt 4031
_reflns_number_total 4906
_reflns_threshold_expression I>2sigma(I)
_cod_data_source_file wm2469.cif
_cod_data_source_block I
_cod_original_sg_symbol_H-M 'P 21'
_cod_database_code 2230166
_cod_database_fobs_code 2230166

loop_
_symmetry_equiv_pos_as_xyz
'x, y, z'
'-x, y+1/2, -z'

loop_
_atom_site_type_symbol
_atom_site_label
_atom_site_fract_x
_atom_site_fract_y
_atom_site_fract_z
_atom_site_U_iso_or_equiv
_atom_site_adp_type
_atom_site_calc_flag
_atom_site_refinement_flags
_atom_site_occupancy
_atom_site_disorder_assembly
_atom_site_disorder_group
Ti Ti1 0.80413(5) 0.23594(2) 0.88291(5) 0.03379(13) Uani d . 1 . .
N N1 0.5871(3) 0.24357(15) 0.9268(3) 0.0402(5) Uani d . 1 . .
N N2 0.3929(3) 0.21126(16) 1.0254(4) 0.0546(8) Uani d . 1 . .
N N3 0.7642(3) 0.23863(19) 0.6661(3) 0.0484(5) Uani d . 1 . .
N N4 0.8943(3) 0.33169(14) 0.9552(3) 0.0423(6) Uani d . 1 . .
C C1 0.5246(3) 0.19024(16) 0.9950(4) 0.0371(6) Uani d . 1 . .
C C2 0.4852(4) 0.30452(18) 0.9156(4) 0.0514(9) Uani d . 1 . .
H H2 0.4947 0.3511 0.8747 0.062 Uiso calc R 1 . .
C C3 0.3696(5) 0.2835(2) 0.9755(5) 0.0592(10) Uani d . 1 . .
H H3 0.2854 0.3140 0.9818 0.071 Uiso calc R 1 . .
C C4 0.5952(3) 0.11126(15) 1.0097(3) 0.0347(6) Uani d . 1 . .
C C11 0.7649(3) 0.12130(15) 0.9937(3) 0.0354(6) Uani d . 1 . .
C C12 0.8975(3) 0.15962(18) 1.1051(4) 0.0433(7) Uani d . 1 . .
H H12 0.8977 0.1779 1.2007 0.052 Uiso calc R 1 . .
C C13 1.0270(4) 0.1656(2) 1.0498(4) 0.0547(9) Uani d . 1 . .
H H13 1.1282 0.1885 1.1008 0.066 Uiso calc R 1 . .
C C14 0.9777(4) 0.13112(19) 0.9038(5) 0.0572(10) Uani d . 1 . .
H H14 1.0407 0.1274 0.8399 0.069 Uiso calc R 1 . .
C C15 0.8150(4) 0.10237(16) 0.8682(4) 0.0455(8) Uani d . 1 . .
H H15 0.7537 0.0761 0.7787 0.055 Uiso calc R 1 . .
C C21 0.6162(3) 0.07332(17) 1.1669(3) 0.0390(7) Uani d . 1 . .
C C22 0.7484(4) 0.0259(2) 1.2372(4) 0.0585(9) Uani d . 1 . .
H H22 0.8285 0.0199 1.1918 0.070 Uiso calc R 1 . .
C C23 0.7638(6) -0.0125(3) 1.3726(5) 0.0729(13) Uani d . 1 . .
H H23 0.8511 -0.0455 1.4150 0.087 Uiso calc R 1 . .
C C24 0.6505(5) -0.0021(2) 1.4449(4) 0.0674(11) Uani d . 1 . .
H H24 0.6626 -0.0266 1.5382 0.081 Uiso calc R 1 . .
C C25 0.5211(5) 0.0442(2) 1.3793(4) 0.0667(11) Uani d . 1 . .
H H25 0.4436 0.0510 1.4275 0.080 Uiso calc R 1 . .
C C26 0.5025(4) 0.0819(2) 1.2406(4) 0.0519(8) Uani d . 1 . .
H H26 0.4123 0.1132 1.1969 0.062 Uiso calc R 1 . .
C C31 0.4818(3) 0.06271(16) 0.8743(3) 0.0371(6) Uani d . 1 . .
C C32 0.5116(4) -0.01293(19) 0.8684(4) 0.0516(8) Uani d . 1 . .
H H32 0.6011 -0.0342 0.9466 0.062 Uiso calc R 1 . .
C C33 0.4118(5) -0.0571(2) 0.7495(4) 0.0639(10) Uani d . 1 . .
H H33 0.4340 -0.1078 0.7485 0.077 Uiso calc R 1 . .
C C34 0.2792(5) -0.0267(2) 0.6321(5) 0.0609(11) Uani d . 1 . .
H H34 0.2116 -0.0565 0.5514 0.073 Uiso calc R 1 . .
C C35 0.2480(5) 0.0478(2) 0.6356(4) 0.0611(9) Uani d . 1 . .
H H35 0.1584 0.0688 0.5570 0.073 Uiso calc R 1 . .
C C36 0.3485(4) 0.09227(19) 0.7552(4) 0.0492(8) Uani d . 1 . .
H H36 0.3259 0.1429 0.7555 0.059 Uiso calc R 1 . .
C C41 0.8291(5) 0.2021(2) 0.5546(5) 0.0678(10) Uani d . 1 . .
H H41A 0.7439 0.2014 0.4514 0.081 Uiso calc R 1 . .
H H41B 0.8578 0.1509 0.5870 0.081 Uiso calc R 1 . .
C C42 0.9794(5) 0.2417(4) 0.5458(5) 0.0835(12) Uani d . 1 . .
H H42A 1.0255 0.2134 0.4818 0.125 Uiso calc R 1 . .
H H42B 1.0600 0.2467 0.6493 0.125 Uiso calc R 1 . .
H H42C 0.9482 0.2902 0.5006 0.125 Uiso calc R 1 . .
C C43 0.6389(5) 0.2954(2) 0.5932(5) 0.0649(10) Uani d . 1 . .
H H43A 0.6786 0.3270 0.5276 0.078 Uiso calc R 1 . .
H H43B 0.6253 0.3264 0.6749 0.078 Uiso calc R 1 . .
C C44 0.4723(6) 0.2641(3) 0.4946(6) 0.0979(16) Uani d . 1 . .
H H44A 0.4842 0.2335 0.4128 0.147 Uiso calc R 1 . .
H H44B 0.3977 0.3043 0.4490 0.147 Uiso calc R 1 . .
H H44C 0.4293 0.2347 0.5594 0.147 Uiso calc R 1 . .
C C51 0.9457(4) 0.38919(18) 0.8705(4) 0.0523(8) Uani d . 1 . .
H H51A 0.9370 0.3696 0.7686 0.063 Uiso calc R 1 . .
H H51B 1.0612 0.4004 0.9268 0.063 Uiso calc R 1 . .
C C52 0.8487(5) 0.4608(2) 0.8464(6) 0.0828(13) Uani d . 1 . .
H H52A 0.8870 0.4945 0.7848 0.124 Uiso calc R 1 . .
H H52B 0.8637 0.4830 0.9463 0.124 Uiso calc R 1 . .
H H52C 0.7336 0.4504 0.7927 0.124 Uiso calc R 1 . .
C C53 0.9123(5) 0.3530(2) 1.1150(5) 0.0635(10) Uani d . 1 . .
H H53A 0.8673 0.3134 1.1605 0.076 Uiso calc R 1 . .
H H53B 0.8463 0.3973 1.1103 0.076 Uiso calc R 1 . .
C C54 1.0848(7) 0.3683(4) 1.2218(6) 0.1085(19) Uani d . 1 . .
H H54A 1.1261 0.4116 1.1858 0.163 Uiso calc R 1 . .
H H54B 1.1535 0.3263 1.2223 0.163 Uiso calc R 1 . .
H H54C 1.0856 0.3770 1.3261 0.163 Uiso calc R 1 . .

loop_
_atom_site_aniso_label
_atom_site_aniso_U_11
_atom_site_aniso_U_22
_atom_site_aniso_U_33
_atom_site_aniso_U_12
_atom_site_aniso_U_13
_atom_site_aniso_U_23
Ti1 0.0344(2) 0.0293(2) 0.0416(2) 0.0000(2) 0.01819(18) 0.0026(3)
N1 0.0359(10) 0.0304(13) 0.0572(14) 0.0000(12) 0.0199(10) -0.0029(14)
N2 0.0435(14) 0.0494(18) 0.084(2) 0.0053(11) 0.0391(15) -0.0057(14)
N3 0.0594(13) 0.0446(14) 0.0430(12) -0.0077(17) 0.0203(10) -0.0006(16)
N4 0.0415(14) 0.0349(14) 0.0521(16) -0.0049(11) 0.0186(13) -0.0021(12)
C1 0.0321(14) 0.0349(17) 0.0459(17) -0.0004(12) 0.0156(13) -0.0050(13)
C2 0.0457(18) 0.0329(18) 0.077(3) 0.0088(14) 0.0237(18) -0.0003(16)
C3 0.0466(19) 0.047(2) 0.092(3) 0.0143(16) 0.035(2) -0.0057(19)
C4 0.0321(14) 0.0338(15) 0.0425(16) -0.0008(11) 0.0186(12) 0.0008(12)
C11 0.0349(14) 0.0314(15) 0.0456(17) 0.0049(11) 0.0212(13) 0.0080(12)
C12 0.0340(15) 0.0463(18) 0.0485(17) 0.0035(14) 0.0133(13) 0.0138(15)
C13 0.0332(15) 0.054(2) 0.078(2) 0.0061(15) 0.0215(16) 0.024(2)
C14 0.0511(19) 0.045(2) 0.095(3) 0.0150(16) 0.050(2) 0.0195(19)
C15 0.0584(19) 0.0292(16) 0.065(2) 0.0063(14) 0.0414(17) 0.0053(14)
C21 0.0392(15) 0.0381(16) 0.0440(17) -0.0108(13) 0.0199(13) -0.0018(13)
C22 0.060(2) 0.061(2) 0.065(2) 0.0084(18) 0.0344(19) 0.0193(18)
C23 0.071(3) 0.078(3) 0.067(3) 0.002(2) 0.022(2) 0.033(2)
C24 0.078(3) 0.075(3) 0.049(2) -0.017(2) 0.022(2) 0.0128(19)
C25 0.074(3) 0.083(3) 0.059(2) -0.024(2) 0.042(2) -0.005(2)
C26 0.0480(18) 0.064(2) 0.0507(19) -0.0111(16) 0.0264(16) -0.0032(16)
C31 0.0409(15) 0.0345(16) 0.0434(16) -0.0025(12) 0.0242(13) 0.0002(12)
C32 0.063(2) 0.0382(18) 0.053(2) 0.0042(15) 0.0196(17) 0.0009(15)
C33 0.085(3) 0.043(2) 0.063(2) -0.0104(19) 0.025(2) -0.0089(18)
C34 0.062(2) 0.065(3) 0.057(2) -0.018(2) 0.023(2) -0.019(2)
C35 0.0541(19) 0.066(3) 0.057(2) 0.0007(18) 0.0109(17) -0.0064(19)
C36 0.0462(17) 0.0469(19) 0.0514(19) 0.0036(15) 0.0131(15) 0.0002(16)
C41 0.085(3) 0.070(2) 0.054(2) -0.007(2) 0.032(2) -0.0125(18)
C42 0.093(3) 0.101(3) 0.077(2) -0.017(3) 0.055(2) -0.005(3)
C43 0.078(2) 0.052(2) 0.058(2) -0.0039(19) 0.0161(19) 0.0087(18)
C44 0.074(3) 0.113(4) 0.081(3) 0.001(3) -0.005(2) 0.008(3)
C51 0.0487(18) 0.0391(18) 0.066(2) -0.0058(15) 0.0161(17) 0.0060(16)
C52 0.074(3) 0.045(2) 0.118(4) 0.005(2) 0.019(3) 0.016(2)
C53 0.071(3) 0.060(2) 0.065(2) -0.016(2) 0.030(2) -0.014(2)
C54 0.093(4) 0.151(6) 0.067(3) -0.030(3) 0.009(3) -0.030(3)

loop_
_atom_type_symbol
_atom_type_description
_atom_type_scat_dispersion_real
_atom_type_scat_dispersion_imag
_atom_type_scat_source
C C 0.0033 0.0016 'International Tables Vol C Tables 4.2.6.8 and 6.1.1.4'
H H 0.0000 0.0000 'International Tables Vol C Tables 4.2.6.8 and 6.1.1.4'
N N 0.0061 0.0033 'International Tables Vol C Tables 4.2.6.8 and 6.1.1.4'
Ti Ti 0.2776 0.4457 'International Tables Vol C Tables 4.2.6.8 and 6.1.1.4'

loop_
_geom_angle_atom_site_label_1
_geom_angle_atom_site_label_2
_geom_angle_atom_site_label_3
_geom_angle_site_symmetry_1
_geom_angle_site_symmetry_3
_geom_angle
_geom_angle_publ_flag
N3 Ti1 N4 . . 103.96(13) ?
N3 Ti1 N1 . . 111.06(10) ?
N4 Ti1 N1 . . 99.38(10) ?
N3 Ti1 C12 . . 143.42(14) ?
N4 Ti1 C12 . . 104.71(12) ?
N1 Ti1 C12 . . 86.06(10) ?
N3 Ti1 C13 . . 119.81(13) ?
N4 Ti1 C13 . . 96.74(13) ?
N1 Ti1 C13 . . 120.34(11) ?
C12 Ti1 C13 . . 34.29(11) ?
N3 Ti1 C11 . . 117.95(13) ?
N4 Ti1 C11 . . 137.59(11) ?
N1 Ti1 C11 . . 72.40(10) ?
C12 Ti1 C11 . . 34.94(11) ?
C13 Ti1 C11 . . 57.80(10) ?
N3 Ti1 C14 . . 88.97(14) ?
N4 Ti1 C14 . . 121.12(12) ?
N1 Ti1 C14 . . 129.20(11) ?
C12 Ti1 C14 . . 56.66(13) ?
C13 Ti1 C14 . . 34.21(13) ?
C11 Ti1 C14 . . 57.19(10) ?
N3 Ti1 C15 . . 87.91(13) ?
N4 Ti1 C15 . . 153.99(12) ?
N1 Ti1 C15 . . 97.66(10) ?
C12 Ti1 C15 . . 57.06(12) ?
C13 Ti1 C15 . . 57.54(13) ?
C11 Ti1 C15 . . 34.08(9) ?
C14 Ti1 C15 . . 34.70(11) ?
C1 N1 C2 . . 104.2(2) ?
C1 N1 Ti1 . . 125.6(2) ?
C2 N1 Ti1 . . 129.7(2) ?
C1 N2 C3 . . 103.8(3) ?
C43 N3 C41 . . 113.4(3) ?
C43 N3 Ti1 . . 109.1(2) ?
C41 N3 Ti1 . . 137.5(3) ?
C51 N4 C53 . . 113.6(3) ?
C51 N4 Ti1 . . 128.5(2) ?
C53 N4 Ti1 . . 117.9(2) ?
N2 C1 N1 . . 114.1(3) ?
N2 C1 C4 . . 126.5(3) ?
N1 C1 C4 . . 118.9(2) ?
C3 C2 N1 . . 106.9(3) ?
C3 C2 H2 . . 126.5 ?
N1 C2 H2 . . 126.5 ?
C2 C3 N2 . . 110.9(3) ?
C2 C3 H3 . . 124.6 ?
N2 C3 H3 . . 124.6 ?
C1 C4 C11 . . 104.4(2) ?
C1 C4 C21 . . 113.8(2) ?
C11 C4 C21 . . 109.7(2) ?
C1 C4 C31 . . 109.3(2) ?
C11 C4 C31 . . 110.5(2) ?
C21 C4 C31 . . 109.1(2) ?
C15 C11 C12 . . 107.4(3) ?
C15 C11 C4 . . 129.0(3) ?
C12 C11 C4 . . 123.3(3) ?
C15 C11 Ti1 . . 74.39(16) ?
C12 C11 Ti1 . . 71.46(16) ?
C4 C11 Ti1 . . 115.30(17) ?
C13 C12 C11 . . 109.4(3) ?
C13 C12 Ti1 . . 73.52(18) ?
C11 C12 Ti1 . . 73.60(16) ?
C13 C12 H12 . . 125.3 ?
C11 C12 H12 . . 125.3 ?
Ti1 C12 H12 . . 119.3 ?
C12 C13 C14 . . 107.3(3) ?
C12 C13 Ti1 . . 72.19(17) ?
C14 C13 Ti1 . . 73.47(18) ?
C12 C13 H13 . . 126.3 ?
C14 C13 H13 . . 126.3 ?
Ti1 C13 H13 . . 119.9 ?
C13 C14 C15 . . 109.0(3) ?
C13 C14 Ti1 . . 72.32(19) ?
C15 C14 Ti1 . . 73.90(17) ?
C13 C14 H14 . . 125.5 ?
C15 C14 H14 . . 125.5 ?
Ti1 C14 H14 . . 120.0 ?
C11 C15 C14 . . 106.9(3) ?
C11 C15 Ti1 . . 71.53(16) ?
C14 C15 Ti1 . . 71.40(18) ?
C11 C15 H15 . . 126.6 ?
C14 C15 H15 . . 126.6 ?
Ti1 C15 H15 . . 122.3 ?
C26 C21 C22 . . 117.2(3) ?
C26 C21 C4 . . 122.2(3) ?
C22 C21 C4 . . 120.6(3) ?
C23 C22 C21 . . 121.6(3) ?
C23 C22 H22 . . 119.2 ?
C21 C22 H22 . . 119.2 ?
C24 C23 C22 . . 120.1(4) ?
C24 C23 H23 . . 119.9 ?
C22 C23 H23 . . 119.9 ?
C25 C24 C23 . . 119.3(4) ?
C25 C24 H24 . . 120.3 ?
C23 C24 H24 . . 120.3 ?
C24 C25 C26 . . 120.9(4) ?
C24 C25 H25 . . 119.5 ?
C26 C25 H25 . . 119.5 ?
C21 C26 C25 . . 120.8(4) ?
C21 C26 H26 . . 119.6 ?
C25 C26 H26 . . 119.6 ?
C36 C31 C32 . . 117.4(3) ?
C36 C31 C4 . . 122.0(3) ?
C32 C31 C4 . . 120.5(3) ?
C33 C32 C31 . . 121.5(3) ?
C33 C32 H32 . . 119.3 ?
C31 C32 H32 . . 119.3 ?
C32 C33 C34 . . 120.3(4) ?
C32 C33 H33 . . 119.9 ?
C34 C33 H33 . . 119.9 ?
C35 C34 C33 . . 119.1(4) ?
C35 C34 H34 . . 120.4 ?
C33 C34 H34 . . 120.4 ?
C34 C35 C36 . . 120.5(4) ?
C34 C35 H35 . . 119.7 ?
C36 C35 H35 . . 119.7 ?
C31 C36 C35 . . 121.1(3) ?
C31 C36 H36 . . 119.4 ?
C35 C36 H36 . . 119.4 ?
N3 C41 C42 . . 111.8(3) ?
N3 C41 H41A . . 109.3 ?
C42 C41 H41A . . 109.3 ?
N3 C41 H41B . . 109.3 ?
C42 C41 H41B . . 109.3 ?
H41A C41 H41B . . 107.9 ?
C41 C42 H42A . . 109.5 ?
C41 C42 H42B . . 109.5 ?
H42A C42 H42B . . 109.5 ?
C41 C42 H42C . . 109.5 ?
H42A C42 H42C . . 109.5 ?
H42B C42 H42C . . 109.5 ?
N3 C43 C44 . . 114.1(4) ?
N3 C43 H43A . . 108.7 ?
C44 C43 H43A . . 108.7 ?
N3 C43 H43B . . 108.7 ?
C44 C43 H43B . . 108.7 ?
H43A C43 H43B . . 107.6 ?
C43 C44 H44A . . 109.5 ?
C43 C44 H44B . . 109.5 ?
H44A C44 H44B . . 109.5 ?
C43 C44 H44C . . 109.5 ?
H44A C44 H44C . . 109.5 ?
H44B C44 H44C . . 109.5 ?
N4 C51 C52 . . 115.1(3) ?
N4 C51 H51A . . 108.5 ?
C52 C51 H51A . . 108.5 ?
N4 C51 H51B . . 108.5 ?
C52 C51 H51B . . 108.5 ?
H51A C51 H51B . . 107.5 ?
C51 C52 H52A . . 109.5 ?
C51 C52 H52B . . 109.5 ?
H52A C52 H52B . . 109.5 ?
C51 C52 H52C . . 109.5 ?
H52A C52 H52C . . 109.5 ?
H52B C52 H52C . . 109.5 ?
N4 C53 C54 . . 115.5(4) ?
N4 C53 H53A . . 108.4 ?
C54 C53 H53A . . 108.4 ?
N4 C53 H53B . . 108.4 ?
C54 C53 H53B . . 108.4 ?
H53A C53 H53B . . 107.5 ?
C53 C54 H54A . . 109.5 ?
C53 C54 H54B . . 109.5 ?
H54A C54 H54B . . 109.5 ?
C53 C54 H54C . . 109.5 ?
H54A C54 H54C . . 109.5 ?
H54B C54 H54C . . 109.5 ?

loop_
_geom_bond_atom_site_label_1
_geom_bond_atom_site_label_2
_geom_bond_site_symmetry_2
_geom_bond_distance
_geom_bond_publ_flag
Ti1 N3 . 1.883(2) ?
Ti1 N4 . 1.906(2) ?
Ti1 N1 . 2.057(2) ?
Ti1 C12 . 2.341(3) ?
Ti1 C13 . 2.358(3) ?
Ti1 C11 . 2.368(3) ?
Ti1 C14 . 2.372(3) ?
Ti1 C15 . 2.405(3) ?
N1 C1 . 1.353(4) ?
N1 C2 . 1.386(4) ?
N2 C1 . 1.318(4) ?
N2 C3 . 1.365(5) ?
N3 C43 . 1.465(5) ?
N3 C41 . 1.476(4) ?
N4 C51 . 1.450(4) ?
N4 C53 . 1.460(5) ?
C1 C4 . 1.531(4) ?
C2 C3 . 1.351(5) ?
C2 H2 . 0.9300 ?
C3 H3 . 0.9300 ?
C4 C11 . 1.536(4) ?
C4 C21 . 1.539(4) ?
C4 C31 . 1.547(4) ?
C11 C15 . 1.399(4) ?
C11 C12 . 1.414(4) ?
C12 C13 . 1.385(4) ?
C12 H12 . 0.9300 ?
C13 C14 . 1.391(5) ?
C13 H13 . 0.9300 ?
C14 C15 . 1.425(5) ?
C14 H14 . 0.9300 ?
C15 H15 . 0.9300 ?
C21 C26 . 1.380(4) ?
C21 C22 . 1.388(5) ?
C22 C23 . 1.378(5) ?
C22 H22 . 0.9300 ?
C23 C24 . 1.373(6) ?
C23 H23 . 0.9300 ?
C24 C25 . 1.353(6) ?
C24 H24 . 0.9300 ?
C25 C26 . 1.392(5) ?
C25 H25 . 0.9300 ?
C26 H26 . 0.9300 ?
C31 C36 . 1.381(4) ?
C31 C32 . 1.386(4) ?
C32 C33 . 1.375(5) ?
C32 H32 . 0.9300 ?
C33 C34 . 1.377(6) ?
C33 H33 . 0.9300 ?
C34 C35 . 1.368(5) ?
C34 H34 . 0.9300 ?
C35 C36 . 1.383(5) ?
C35 H35 . 0.9300 ?
C36 H36 . 0.9300 ?
C41 C42 . 1.508(6) ?
C41 H41A . 0.9700 ?
C41 H41B . 0.9700 ?
C42 H42A . 0.9600 ?
C42 H42B . 0.9600 ?
C42 H42C . 0.9600 ?
C43 C44 . 1.512(6) ?
C43 H43A . 0.9700 ?
C43 H43B . 0.9700 ?
C44 H44A . 0.9600 ?
C44 H44B . 0.9600 ?
C44 H44C . 0.9600 ?
C51 C52 . 1.508(5) ?
C51 H51A . 0.9700 ?
C51 H51B . 0.9700 ?
C52 H52A . 0.9600 ?
C52 H52B . 0.9600 ?
C52 H52C . 0.9600 ?
C53 C54 . 1.492(6) ?
C53 H53A . 0.9700 ?
C53 H53B . 0.9700 ?
C54 H54A . 0.9600 ?
C54 H54B . 0.9600 ?
C54 H54C . 0.9600 ?

loop_
_geom_torsion_atom_site_label_1
_geom_torsion_atom_site_label_2
_geom_torsion_atom_site_label_3
_geom_torsion_atom_site_label_4
_geom_torsion_site_symmetry_1
_geom_torsion_site_symmetry_2
_geom_torsion_site_symmetry_3
_geom_torsion_site_symmetry_4
_geom_torsion
_geom_torsion_publ_flag
N3 Ti1 N1 C1 . . . . 116.2(3) ?
N4 Ti1 N1 C1 . . . . -134.7(2) ?
C12 Ti1 N1 C1 . . . . -30.5(3) ?
C13 Ti1 N1 C1 . . . . -31.2(3) ?
C11 Ti1 N1 C1 . . . . 2.4(2) ?
C14 Ti1 N1 C1 . . . . 9.4(3) ?
C15 Ti1 N1 C1 . . . . 25.5(3) ?
N3 Ti1 N1 C2 . . . . -73.5(3) ?
N4 Ti1 N1 C2 . . . . 35.5(3) ?
C12 Ti1 N1 C2 . . . . 139.8(3) ?
C13 Ti1 N1 C2 . . . . 139.1(3) ?
C11 Ti1 N1 C2 . . . . 172.6(3) ?
C14 Ti1 N1 C2 . . . . 179.7(3) ?
C15 Ti1 N1 C2 . . . . -164.2(3) ?
N4 Ti1 N3 C43 . . . . -64.0(2) ?
N1 Ti1 N3 C43 . . . . 42.0(3) ?
C12 Ti1 N3 C43 . . . . 155.3(2) ?
C13 Ti1 N3 C43 . . . . -170.4(2) ?
C11 Ti1 N3 C43 . . . . 122.6(2) ?
C14 Ti1 N3 C43 . . . . 174.1(3) ?
C15 Ti1 N3 C43 . . . . 139.4(2) ?
N4 Ti1 N3 C41 . . . . 112.6(4) ?
N1 Ti1 N3 C41 . . . . -141.4(3) ?
C12 Ti1 N3 C41 . . . . -28.1(4) ?
C13 Ti1 N3 C41 . . . . 6.2(4) ?
C11 Ti1 N3 C41 . . . . -60.8(4) ?
C14 Ti1 N3 C41 . . . . -9.3(4) ?
C15 Ti1 N3 C41 . . . . -44.0(4) ?
N3 Ti1 N4 C51 . . . . -9.0(3) ?
N1 Ti1 N4 C51 . . . . -123.6(3) ?
C12 Ti1 N4 C51 . . . . 148.1(3) ?
C13 Ti1 N4 C51 . . . . 114.1(3) ?
C11 Ti1 N4 C51 . . . . 162.3(2) ?
C14 Ti1 N4 C51 . . . . 88.4(3) ?
C15 Ti1 N4 C51 . . . . 106.1(3) ?
N3 Ti1 N4 C53 . . . . 169.3(3) ?
N1 Ti1 N4 C53 . . . . 54.7(3) ?
C12 Ti1 N4 C53 . . . . -33.6(3) ?
C13 Ti1 N4 C53 . . . . -67.6(3) ?
C11 Ti1 N4 C53 . . . . -19.4(3) ?
C14 Ti1 N4 C53 . . . . -93.3(3) ?
C15 Ti1 N4 C53 . . . . -75.6(3) ?
C3 N2 C1 N1 . . . . -0.9(4) ?
C3 N2 C1 C4 . . . . -172.4(3) ?
C2 N1 C1 N2 . . . . 1.0(4) ?
Ti1 N1 C1 N2 . . . . 173.3(2) ?
C2 N1 C1 C4 . . . . 173.2(2) ?
Ti1 N1 C1 C4 . . . . -14.5(4) ?
C1 N1 C2 C3 . . . . -0.6(4) ?
Ti1 N1 C2 C3 . . . . -172.5(2) ?
N1 C2 C3 N2 . . . . 0.2(5) ?
C1 N2 C3 C2 . . . . 0.4(4) ?
N2 C1 C4 C11 . . . . -168.7(3) ?
N1 C1 C4 C11 . . . . 20.1(3) ?
N2 C1 C4 C21 . . . . -49.1(4) ?
N1 C1 C4 C21 . . . . 139.7(3) ?
N2 C1 C4 C31 . . . . 73.1(4) ?
N1 C1 C4 C31 . . . . -98.1(3) ?
C1 C4 C11 C15 . . . . -107.5(3) ?
C21 C4 C11 C15 . . . . 130.2(3) ?
C31 C4 C11 C15 . . . . 9.9(4) ?
C1 C4 C11 C12 . . . . 66.2(3) ?
C21 C4 C11 C12 . . . . -56.1(3) ?
C31 C4 C11 C12 . . . . -176.4(3) ?
C1 C4 C11 Ti1 . . . . -17.5(3) ?
C21 C4 C11 Ti1 . . . . -139.78(19) ?
C31 C4 C11 Ti1 . . . . 99.9(2) ?
N3 Ti1 C11 C15 . . . . 30.9(2) ?
N4 Ti1 C11 C15 . . . . -139.5(2) ?
N1 Ti1 C11 C15 . . . . 135.9(2) ?
C12 Ti1 C11 C15 . . . . -114.9(3) ?
C13 Ti1 C11 C15 . . . . -78.4(2) ?
C14 Ti1 C11 C15 . . . . -37.6(2) ?
N3 Ti1 C11 C12 . . . . 145.87(18) ?
N4 Ti1 C11 C12 . . . . -24.5(2) ?
N1 Ti1 C11 C12 . . . . -109.15(18) ?
C13 Ti1 C11 C12 . . . . 36.54(19) ?
C14 Ti1 C11 C12 . . . . 77.4(2) ?
C15 Ti1 C11 C12 . . . . 114.9(3) ?
N3 Ti1 C11 C4 . . . . -95.3(2) ?
N4 Ti1 C11 C4 . . . . 94.3(2) ?
N1 Ti1 C11 C4 . . . . 9.69(19) ?
C12 Ti1 C11 C4 . . . . 118.8(3) ?
C13 Ti1 C11 C4 . . . . 155.4(3) ?
C14 Ti1 C11 C4 . . . . -163.8(3) ?
C15 Ti1 C11 C4 . . . . -126.2(3) ?
C15 C11 C12 C13 . . . . 0.9(3) ?
C4 C11 C12 C13 . . . . -174.0(3) ?
Ti1 C11 C12 C13 . . . . -65.4(2) ?
C15 C11 C12 Ti1 . . . . 66.3(2) ?
C4 C11 C12 Ti1 . . . . -108.6(2) ?
N3 Ti1 C12 C13 . . . . 60.3(3) ?
N4 Ti1 C12 C13 . . . . -80.2(2) ?
N1 Ti1 C12 C13 . . . . -178.9(2) ?
C11 Ti1 C12 C13 . . . . 116.6(3) ?
C14 Ti1 C12 C13 . . . . 37.6(2) ?
C15 Ti1 C12 C13 . . . . 79.3(2) ?
N3 Ti1 C12 C11 . . . . -56.3(2) ?
N4 Ti1 C12 C11 . . . . 163.17(17) ?
N1 Ti1 C12 C11 . . . . 64.50(17) ?
C13 Ti1 C12 C11 . . . . -116.6(3) ?
C14 Ti1 C12 C11 . . . . -79.0(2) ?
C15 Ti1 C12 C11 . . . . -37.26(16) ?
C11 C12 C13 C14 . . . . -0.2(4) ?
Ti1 C12 C13 C14 . . . . -65.6(2) ?
C11 C12 C13 Ti1 . . . . 65.4(2) ?
N3 Ti1 C13 C12 . . . . -143.4(2) ?
N4 Ti1 C13 C12 . . . . 106.3(2) ?
N1 Ti1 C13 C12 . . . . 1.3(3) ?
C11 Ti1 C13 C12 . . . . -37.2(2) ?
C14 Ti1 C13 C12 . . . . -115.0(3) ?
C15 Ti1 C13 C12 . . . . -77.8(2) ?
N3 Ti1 C13 C14 . . . . -28.4(2) ?
N4 Ti1 C13 C14 . . . . -138.76(19) ?
N1 Ti1 C13 C14 . . . . 116.21(19) ?
C12 Ti1 C13 C14 . . . . 115.0(3) ?
C11 Ti1 C13 C14 . . . . 77.7(2) ?
C15 Ti1 C13 C14 . . . . 37.12(18) ?
C12 C13 C14 C15 . . . . -0.6(4) ?
Ti1 C13 C14 C15 . . . . -65.3(2) ?
C12 C13 C14 Ti1 . . . . 64.7(2) ?
N3 Ti1 C14 C13 . . . . 155.6(2) ?
N4 Ti1 C14 C13 . . . . 49.9(2) ?
N1 Ti1 C14 C13 . . . . -87.7(2) ?
C12 Ti1 C14 C13 . . . . -37.70(19) ?
C11 Ti1 C14 C13 . . . . -79.7(2) ?
C15 Ti1 C14 C13 . . . . -116.6(3) ?
N3 Ti1 C14 C15 . . . . -87.8(2) ?
N4 Ti1 C14 C15 . . . . 166.45(19) ?
N1 Ti1 C14 C15 . . . . 28.9(3) ?
C12 Ti1 C14 C15 . . . . 78.9(2) ?
C13 Ti1 C14 C15 . . . . 116.6(3) ?
C11 Ti1 C14 C15 . . . . 36.88(18) ?
C12 C11 C15 C14 . . . . -1.2(3) ?
C4 C11 C15 C14 . . . . 173.2(3) ?
Ti1 C11 C15 C14 . . . . 63.1(2) ?
C12 C11 C15 Ti1 . . . . -64.3(2) ?
C4 C11 C15 Ti1 . . . . 110.2(3) ?
C13 C14 C15 C11 . . . . 1.2(4) ?
Ti1 C14 C15 C11 . . . . -63.2(2) ?
C13 C14 C15 Ti1 . . . . 64.3(2) ?
N3 Ti1 C15 C11 . . . . -152.97(19) ?
N4 Ti1 C15 C11 . . . . 88.6(3) ?
N1 Ti1 C15 C11 . . . . -42.0(2) ?
C12 Ti1 C15 C11 . . . . 38.23(17) ?
C13 Ti1 C15 C11 . . . . 79.2(2) ?
C14 Ti1 C15 C11 . . . . 115.8(3) ?
N3 Ti1 C15 C14 . . . . 91.2(2) ?
N4 Ti1 C15 C14 . . . . -27.2(4) ?
N1 Ti1 C15 C14 . . . . -157.8(2) ?
C12 Ti1 C15 C14 . . . . -77.6(2) ?
C13 Ti1 C15 C14 . . . . -36.6(2) ?
C11 Ti1 C15 C14 . . . . -115.8(3) ?
C1 C4 C21 C26 . . . . 38.4(4) ?
C11 C4 C21 C26 . . . . 154.9(3) ?
C31 C4 C21 C26 . . . . -84.0(3) ?
C1 C4 C21 C22 . . . . -144.5(3) ?
C11 C4 C21 C22 . . . . -28.0(4) ?
C31 C4 C21 C22 . . . . 93.1(3) ?
C26 C21 C22 C23 . . . . 1.5(6) ?
C4 C21 C22 C23 . . . . -175.7(4) ?
C21 C22 C23 C24 . . . . -2.6(7) ?
C22 C23 C24 C25 . . . . 2.1(7) ?
C23 C24 C25 C26 . . . . -0.7(6) ?
C22 C21 C26 C25 . . . . 0.0(5) ?
C4 C21 C26 C25 . . . . 177.1(3) ?
C24 C25 C26 C21 . . . . -0.4(6) ?
C1 C4 C31 C36 . . . . 5.5(4) ?
C11 C4 C31 C36 . . . . -108.9(3) ?
C21 C4 C31 C36 . . . . 130.5(3) ?
C1 C4 C31 C32 . . . . -174.7(3) ?
C11 C4 C31 C32 . . . . 71.0(3) ?
C21 C4 C31 C32 . . . . -49.7(3) ?
C36 C31 C32 C33 . . . . -0.5(5) ?
C4 C31 C32 C33 . . . . 179.6(3) ?
C31 C32 C33 C34 . . . . 0.4(6) ?
C32 C33 C34 C35 . . . . -0.2(6) ?
C33 C34 C35 C36 . . . . 0.2(6) ?
C32 C31 C36 C35 . . . . 0.5(5) ?
C4 C31 C36 C35 . . . . -179.6(3) ?
C34 C35 C36 C31 . . . . -0.4(6) ?
C43 N3 C41 C42 . . . . 91.0(4) ?
Ti1 N3 C41 C42 . . . . -85.5(5) ?
C41 N3 C43 C44 . . . . 74.6(4) ?
Ti1 N3 C43 C44 . . . . -107.9(4) ?
C53 N4 C51 C52 . . . . -62.0(4) ?
Ti1 N4 C51 C52 . . . . 116.3(3) ?
C51 N4 C53 C54 . . . . -62.7(5) ?
Ti1 N4 C53 C54 . . . . 118.7(4) ?
